data_4065111
loop_
_publ_author_name
'Schreiber, Dominique F.'
'Ortin, Yannick'
'M\"uller-Bunz, Helge'
'Phillips, Andrew D.'

_publ_section_title
;
 Application of Electron-Withdrawing Coordinatively Unsaturated \h6-Arene
 \b-Diketiminato--Ruthenium Complexes in Lewis Acid Catalyzed Diels--Alder
 Reactions
;
_journal_issue 20
_journal_name_full Organometallics
_journal_page_first 5381
_journal_paper_doi 10.1021/om200566a
_journal_volume 30
_journal_year 2011
_chemical_formula_moiety 'C34 H25 F18 N2 O Ru, C32 H12 B F24'
_chemical_formula_sum 'C66 H37 B F42 N2 O Ru'
_chemical_formula_weight 1783.86
_chemical_name_systematic
; 
 ? 
;
_space_group_IT_number 2
_symmetry_cell_setting triclinic
_symmetry_space_group_name_Hall '-P 1'
_symmetry_space_group_name_H-M 'P -1'
_atom_sites_solution_hydrogens geom
_atom_sites_solution_primary direct
_atom_sites_solution_secondary difmap
_audit_creation_method SHELXL-97
_cell_angle_alpha 90.011(2)
_cell_angle_beta 103.871(2)
_cell_angle_gamma 94.406(2)
_cell_formula_units_Z 2
_cell_length_a 12.7871(3)
_cell_length_b 12.8768(3)
_cell_length_c 21.0475(5)
_cell_measurement_reflns_used 25059
_cell_measurement_temperature 100(2)
_cell_measurement_theta_max 26.4257
_cell_measurement_theta_min 3.3386
_cell_volume 3353.99(14)
_computing_cell_refinement
; 
CrysAlisPro, Agilent Technologies, 
Version 1.171.34.49 (release 20-01-2011 CrysAlis171 .NET) 
(compiled Jan 20 2011,15:58:25) 
;
_computing_data_collection
; 
CrysAlisPro, Agilent Technologies, 
Version 1.171.34.49 (release 20-01-2011 CrysAlis171 .NET) 
(compiled Jan 20 2011,15:58:25) 
;
_computing_data_reduction
; 
CrysAlisPro, Agilent Technologies, 
Version 1.171.34.49 (release 20-01-2011 CrysAlis171 .NET) 
(compiled Jan 20 2011,15:58:25) 
;
_computing_molecular_graphics 'ORTEP-3 for windows 2.02 (Farrugia, 2008)'
_computing_publication_material 'WinGX 1.80.05 (Farrugia, 2009)'
_computing_structure_refinement 'SHELXL-97 (Sheldrick, 2008)'
_computing_structure_solution 'SHELXS-97 (Sheldrick, 2008)'
_diffrn_ambient_temperature 100(2)
_diffrn_detector_area_resol_mean 10.3196
_diffrn_measured_fraction_theta_full 0.990
_diffrn_measured_fraction_theta_max 0.990
_diffrn_measurement_device_type 'SuperNova, Dual, Cu at zero, Atlas'
_diffrn_measurement_method '\w scans'
_diffrn_radiation_monochromator mirror
_diffrn_radiation_source 'SuperNova (Mo) X-ray Source'
_diffrn_radiation_type MoK\a
_diffrn_radiation_wavelength 0.71073
_diffrn_reflns_av_R_equivalents 0.0471
_diffrn_reflns_av_sigmaI/netI 0.0400
_diffrn_reflns_limit_h_max 15
_diffrn_reflns_limit_h_min -15
_diffrn_reflns_limit_k_max 16
_diffrn_reflns_limit_k_min -16
_diffrn_reflns_limit_l_max 26
_diffrn_reflns_limit_l_min -26
_diffrn_reflns_number 58018
_diffrn_reflns_theta_full 26.48
_diffrn_reflns_theta_max 26.48
_diffrn_reflns_theta_min 3.35
_exptl_absorpt_coefficient_mu 0.397
_exptl_absorpt_correction_T_max 0.972
_exptl_absorpt_correction_T_min 0.935
_exptl_absorpt_correction_type analytical
_exptl_absorpt_process_details
; 
CrysAlisPro, Agilent Technologies, 
Version 1.171.34.49 (release 20-01-2011 CrysAlis171 .NET) 
(compiled Jan 20 2011,15:58:25) 
Analytical numeric absorption correction using a multifaceted crystal
model based on expressions derived by R.C. Clark & J.S. Reid.
(Clark, R. C. & Reid, J. S. (1995). Acta Cryst. A51, 887-897)
;
_exptl_crystal_colour yellow
_exptl_crystal_density_diffrn 1.766
_exptl_crystal_density_method 'not measured'
_exptl_crystal_description plate
_exptl_crystal_F_000 1764
_exptl_crystal_size_max 0.2206
_exptl_crystal_size_mid 0.1829
_exptl_crystal_size_min 0.0983
_refine_diff_density_max 0.688
_refine_diff_density_min -0.526
_refine_diff_density_rms 0.075
_refine_ls_extinction_method none
_refine_ls_goodness_of_fit_ref 1.035
_refine_ls_hydrogen_treatment constr
_refine_ls_matrix_type full
_refine_ls_number_parameters 1046
_refine_ls_number_reflns 13727
_refine_ls_number_restraints 1
_refine_ls_restrained_S_all 1.034
_refine_ls_R_factor_all 0.0510
_refine_ls_R_factor_gt 0.0394
_refine_ls_shift/su_max 0.002
_refine_ls_shift/su_mean 0.000
_refine_ls_structure_factor_coef Fsqd
_refine_ls_weighting_details 'calc w=1/[\s^2^(Fo^2^)+(0.0386P)^2^+4.6637P] where P=(Fo^2^+2Fc^2^)/3'
_refine_ls_weighting_scheme calc
_refine_ls_wR_factor_gt 0.0907
_refine_ls_wR_factor_ref 0.0982
_reflns_number_gt 11595
_reflns_number_total 13727
_reflns_threshold_expression I>2\s(I)
_cod_data_source_file om200566a_si_002.cif
_cod_data_source_block adp664
_cod_database_code 4065111

loop_
_symmetry_equiv_pos_as_xyz
'x, y, z'
'-x, -y, -z'

loop_
_atom_site_label
_atom_site_type_symbol
_atom_site_fract_x
_atom_site_fract_y
_atom_site_fract_z
_atom_site_U_iso_or_equiv
_atom_site_adp_type
_atom_site_occupancy
_atom_site_symmetry_multiplicity
_atom_site_calc_flag
_atom_site_refinement_flags
_atom_site_disorder_assembly
_atom_site_disorder_group
Ru Ru 0.658249(15) 0.971442(15) 0.684646(9) 0.01317(6) Uani 1 1 d . . .
C1 C 0.75375(19) 0.82944(18) 0.60074(12) 0.0156(5) Uani 1 1 d . . .
C2 C 0.8282(2) 0.7626(2) 0.63256(12) 0.0187(5) Uani 1 1 d . . .
H2 H 0.8845 0.7867 0.6690 0.022 Uiso 1 1 calc R . .
C3 C 0.8198(2) 0.6600(2) 0.61060(13) 0.0207(5) Uani 1 1 d . . .
C7 C 0.9047(2) 0.5903(2) 0.64402(15) 0.0303(6) Uani 1 1 d . . .
F1 F 0.91833(16) 0.59138(14) 0.70835(9) 0.0434(5) Uani 1 1 d . . .
F2 F 1.00145(16) 0.62354(18) 0.63401(12) 0.0606(6) Uani 1 1 d . . .
F3 F 0.88242(17) 0.49225(14) 0.62411(10) 0.0512(6) Uani 1 1 d . . .
C4 C 0.7379(2) 0.6238(2) 0.55820(13) 0.0207(5) Uani 1 1 d . . .
H4 H 0.7313 0.5529 0.5443 0.025 Uiso 1 1 calc R . .
C5 C 0.6651(2) 0.6925(2) 0.52590(12) 0.0190(5) Uani 1 1 d . . .
C8 C 0.5794(2) 0.6577(2) 0.46588(13) 0.0245(6) Uani 1 1 d . . .
F4 F 0.48649(16) 0.6936(2) 0.46485(12) 0.0728(8) Uani 1 1 d . . .
F5 F 0.6063(2) 0.6923(2) 0.41219(10) 0.0720(8) Uani 1 1 d . . .
F6 F 0.56570(19) 0.55645(14) 0.45791(11) 0.0596(6) Uani 1 1 d . . .
C6 C 0.6723(2) 0.79590(19) 0.54694(12) 0.0175(5) Uani 1 1 d . . .
H6 H 0.6224 0.8426 0.5248 0.021 Uiso 1 1 calc R . .
N1 N 0.76155(16) 0.93505(15) 0.62592(10) 0.0148(4) Uani 1 1 d . . .
C9 C 0.83064(19) 1.00372(19) 0.61187(12) 0.0156(5) Uani 1 1 d . . .
C10 C 0.8993(2) 0.9865(2) 0.56288(13) 0.0211(5) Uani 1 1 d . . .
F7 F 0.91616(16) 1.07538(13) 0.53371(8) 0.0376(4) Uani 1 1 d . . .
F8 F 0.85568(16) 0.91849(14) 0.51612(9) 0.0421(5) Uani 1 1 d . . .
F9 F 0.99471(15) 0.9578(2) 0.59390(9) 0.0572(6) Uani 1 1 d . . .
C11 C 0.8502(2) 1.10876(19) 0.64510(12) 0.0161(5) Uani 1 1 d . . .
H11 H 0.9144 1.1471 0.6341 0.019 Uiso 1 1 calc R . .
C12 C 0.87198(19) 1.09610(18) 0.71784(12) 0.0149(5) Uani 1 1 d . . .
C13 C 0.9775(2) 1.15349(19) 0.75559(12) 0.0189(5) Uani 1 1 d . . .
F10 F 1.00473(12) 1.13429(12) 0.81892(7) 0.0251(3) Uani 1 1 d . . .
F11 F 0.96896(13) 1.25537(11) 0.74811(8) 0.0310(4) Uani 1 1 d . . .
F12 F 1.05789(12) 1.12823(13) 0.73001(8) 0.0295(4) Uani 1 1 d . . .
N2 N 0.80015(16) 1.04791(15) 0.74245(10) 0.0137(4) Uani 1 1 d . . .
C14 C 0.81476(19) 1.03856(19) 0.81280(11) 0.0157(5) Uani 1 1 d . . .
C15 C 0.7762(2) 1.11243(19) 0.84676(12) 0.0173(5) Uani 1 1 d . . .
H15 H 0.7464 1.1722 0.8255 0.021 Uiso 1 1 calc R . .
C16 C 0.7821(2) 1.0974(2) 0.91317(12) 0.0206(5) Uani 1 1 d . . .
C20 C 0.7416(2) 1.1800(2) 0.94980(14) 0.0286(6) Uani 1 1 d . . .
F13 F 0.63996(15) 1.19765(15) 0.92106(9) 0.0433(5) Uani 1 1 d . . .
F14 F 0.74433(17) 1.15415(17) 1.01111(9) 0.0488(5) Uani 1 1 d . . .
F15 F 0.80043(17) 1.26974(15) 0.95157(11) 0.0513(6) Uani 1 1 d . . .
C17 C 0.8251(2) 1.0110(2) 0.94441(13) 0.0241(6) Uani 1 1 d . . .
H17 H 0.8269 1.0005 0.9893 0.029 Uiso 1 1 calc R . .
C18 C 0.8659(2) 0.9392(2) 0.90923(13) 0.0235(6) Uani 1 1 d . . .
C21 C 0.9112(3) 0.8429(3) 0.94201(15) 0.0371(7) Uani 1 1 d . . .
F16 F 0.95384(15) 0.85839(15) 1.00545(9) 0.0457(5) Uani 1 1 d . . .
F17 F 0.8352(2) 0.76575(15) 0.93784(12) 0.0725(8) Uani 1 1 d . . .
F18 F 0.9883(3) 0.8116(3) 0.91739(14) 0.1104(14) Uani 1 1 d . . .
C19 C 0.8611(2) 0.9521(2) 0.84344(13) 0.0195(5) Uani 1 1 d . . .
H19 H 0.8890 0.9027 0.8197 0.023 Uiso 1 1 calc R . .
C22 C 0.7511(2) 1.17468(19) 0.62445(12) 0.0172(5) Uani 1 1 d . . .
H22A H 0.7609 1.2353 0.6548 0.021 Uiso 1 1 calc R . .
H22B H 0.7478 1.2015 0.5800 0.021 Uiso 1 1 calc R . .
C23 C 0.6456(2) 1.11367(19) 0.62459(12) 0.0163(5) Uani 1 1 d . . .
H23 H 0.5965 1.1604 0.6391 0.020 Uiso 1 1 calc R . .
C24 C 0.5927(2) 1.06960(19) 0.55988(12) 0.0190(5) Uani 1 1 d . . .
H24 H 0.5171 1.0513 0.5509 0.023 Uiso 1 1 calc R . .
O O 0.63920(15) 1.05457(14) 0.51622(8) 0.0218(4) Uani 1 1 d . . .
C25 C 0.4816(2) 0.9854(2) 0.68702(13) 0.0196(5) Uani 1 1 d . . .
C31 C 0.4015(2) 1.0669(2) 0.66446(15) 0.0302(7) Uani 1 1 d . . .
H31 H 0.4105 1.0934 0.6213 0.036 Uiso 1 1 calc R . .
C32 C 0.2876(3) 1.0111(3) 0.6543(2) 0.0545(11) Uani 1 1 d . . .
H32A H 0.2790 0.9808 0.6957 0.082 Uiso 1 1 calc R . .
H32B H 0.2781 0.9556 0.6211 0.082 Uiso 1 1 calc R . .
H32C H 0.2334 1.0613 0.6398 0.082 Uiso 1 1 calc R . .
C33 C 0.4157(3) 1.1591(3) 0.71157(17) 0.0408(8) Uani 1 1 d . . .
H33A H 0.4002 1.1355 0.7529 0.061 Uiso 1 1 calc R . .
H33B H 0.3657 1.2111 0.6923 0.061 Uiso 1 1 calc R . .
H33C H 0.4901 1.1903 0.7199 0.061 Uiso 1 1 calc R . .
C26 C 0.4896(2) 0.9038(2) 0.64292(13) 0.0211(5) Uani 1 1 d . . .
H26 H 0.4509 0.9049 0.5984 0.025 Uiso 1 1 calc R . .
C27 C 0.5547(2) 0.8219(2) 0.66518(13) 0.0216(5) Uani 1 1 d . . .
H27 H 0.5591 0.7686 0.6349 0.026 Uiso 1 1 calc R . .
C28 C 0.6140(2) 0.8157(2) 0.73108(13) 0.0216(5) Uani 1 1 d . . .
C34 C 0.6747(2) 0.7232(2) 0.75633(17) 0.0338(7) Uani 1 1 d . . .
H34A H 0.7374 0.7457 0.7918 0.051 Uiso 1 1 calc R . .
H34B H 0.6993 0.6912 0.7208 0.051 Uiso 1 1 calc R . .
H34C H 0.6272 0.6723 0.7729 0.051 Uiso 1 1 calc R . .
C29 C 0.6108(2) 0.9001(2) 0.77229(13) 0.0203(5) Uani 1 1 d . . .
H29 H 0.6531 0.9013 0.8161 0.024 Uiso 1 1 calc R . .
C30 C 0.5464(2) 0.9840(2) 0.75074(13) 0.0200(5) Uani 1 1 d . . .
H30 H 0.5472 1.0403 0.7801 0.024 Uiso 1 1 calc R . .
B B 0.3261(2) 0.5364(2) 0.78483(13) 0.0141(5) Uani 1 1 d . . .
C35 C 0.32019(19) 0.65919(18) 0.80506(12) 0.0146(5) Uani 1 1 d . . .
C36 C 0.4053(2) 0.72146(19) 0.84504(12) 0.0160(5) Uani 1 1 d . . .
H36 H 0.4734 0.6936 0.8595 0.019 Uiso 1 1 calc R . .
C37 C 0.3941(2) 0.82229(18) 0.86438(12) 0.0156(5) Uani 1 1 d . . .
C41 C 0.4859(2) 0.8835(2) 0.91013(12) 0.0199(5) Uani 1 1 d . . .
F19 F 0.58118(12) 0.84250(13) 0.91578(8) 0.0300(4) Uani 1 1 d . . .
F20 F 0.50067(14) 0.98200(12) 0.88999(8) 0.0313(4) Uani 1 1 d . . .
F21 F 0.47102(13) 0.89189(13) 0.97021(7) 0.0317(4) Uani 1 1 d . . .
C38 C 0.2964(2) 0.86679(19) 0.84401(12) 0.0186(5) Uani 1 1 d . . .
H38 H 0.2882 0.9355 0.8575 0.022 Uiso 1 1 calc R . .
C39 C 0.2116(2) 0.80805(19) 0.80347(12) 0.0182(5) Uani 1 1 d . . .
C42 C 0.1053(2) 0.8527(2) 0.77988(14) 0.0251(6) Uani 1 1 d . . .
F22 F 0.02099(12) 0.78517(12) 0.78249(9) 0.0292(4) Uani 1 1 d . . .
F23 F 0.08669(15) 0.87978(17) 0.71654(10) 0.0491(5) Uani 1 1 d . . .
F24 F 0.09465(14) 0.93711(13) 0.81360(11) 0.0465(5) Uani 1 1 d . . .
C40 C 0.2235(2) 0.70717(18) 0.78400(12) 0.0163(5) Uani 1 1 d . . .
H40 H 0.1639 0.6695 0.7554 0.020 Uiso 1 1 calc R . .
C43 C 0.26096(19) 0.45883(18) 0.82671(11) 0.0142(5) Uani 1 1 d . . .
C44 C 0.2928(2) 0.35814(19) 0.84141(12) 0.0160(5) Uani 1 1 d . . .
H44 H 0.3531 0.3364 0.8273 0.019 Uiso 1 1 calc R . .
C45 C 0.2395(2) 0.28909(19) 0.87578(12) 0.0195(5) Uani 1 1 d . . .
C49 C 0.2812(2) 0.1838(2) 0.88991(14) 0.0269(6) Uani 1 1 d . . .
F25 F 0.26725(17) 0.12609(13) 0.83483(9) 0.0435(5) Uani 1 1 d . . .
F26 F 0.38580(17) 0.18837(15) 0.91621(13) 0.0666(7) Uani 1 1 d . . .
F27 F 0.2315(2) 0.12657(15) 0.92778(12) 0.0641(7) Uani 1 1 d . . .
C46 C 0.1504(2) 0.3161(2) 0.89634(12) 0.0203(5) Uani 1 1 d . . .
H46 H 0.1139 0.2688 0.9200 0.024 Uiso 1 1 calc R . .
C47 C 0.1158(2) 0.4145(2) 0.88138(12) 0.0199(5) Uani 1 1 d . . .
C50 C 0.0156(2) 0.4424(2) 0.89973(15) 0.0312(7) Uani 1 1 d . . .
F28 F 0.00602(16) 0.40460(15) 0.95686(10) 0.0447(5) Uani 1 1 d . . .
F29 F -0.07248(16) 0.4015(3) 0.85699(12) 0.0852(10) Uani 1 1 d . . .
F30 F 0.0094(2) 0.54390(17) 0.90482(14) 0.0714(8) Uani 1 1 d . . .
C48 C 0.1698(2) 0.48440(19) 0.84758(12) 0.0176(5) Uani 1 1 d . . .
H48 H 0.1443 0.5514 0.8384 0.021 Uiso 1 1 calc R . .
C51 C 0.45139(19) 0.50604(18) 0.80249(12) 0.0151(5) Uani 1 1 d . A .
C52 C 0.50614(19) 0.47377(18) 0.75699(12) 0.0165(5) Uani 1 1 d . . .
H52 H 0.4700 0.4698 0.7119 0.020 Uiso 1 1 calc R . .
C53 C 0.6133(2) 0.44704(19) 0.77637(13) 0.0205(5) Uani 1 1 d . A .
C57 C 0.6670(2) 0.4121(2) 0.72580(16) 0.0293(7) Uani 1 1 d . . .
F31A F 0.6155(10) 0.3265(9) 0.6926(7) 0.040(3) Uiso 0.264(13) 1 d P A 1
F32A F 0.6570(11) 0.4888(8) 0.6704(5) 0.027(3) Uiso 0.264(13) 1 d P A 1
F33A F 0.7688(5) 0.4050(12) 0.7387(3) 0.015(2) Uiso 0.264(13) 1 d P A 1
F31B F 0.7434(9) 0.4783(6) 0.7191(6) 0.034(2) Uiso 0.286(9) 1 d P A 2
F32B F 0.7256(8) 0.3221(7) 0.7517(3) 0.0200(19) Uiso 0.286(9) 1 d P A 2
F33B F 0.6066(6) 0.3822(12) 0.6716(3) 0.019(2) Uiso 0.286(9) 1 d P A 2
F31C F 0.6893(12) 0.4958(6) 0.6856(6) 0.032(3) Uiso 0.282(13) 1 d P A 3
F32C F 0.5995(6) 0.3458(9) 0.6782(5) 0.008(2) Uiso 0.282(13) 1 d P A 3
F33C F 0.7570(7) 0.3679(13) 0.7465(4) 0.021(2) Uiso 0.282(13) 1 d P A 3
F31D F 0.6233(10) 0.4281(17) 0.6685(5) 0.023(3) Uiso 0.168(9) 1 d P A 4
F32D F 0.6823(14) 0.3011(9) 0.7369(7) 0.030(4) Uiso 0.168(9) 1 d P A 4
F33D F 0.7718(10) 0.4591(12) 0.7414(7) 0.022(3) Uiso 0.168(9) 1 d P A 4
C54 C 0.6697(2) 0.4536(2) 0.84121(14) 0.0244(6) Uani 1 1 d . . .
H54 H 0.7428 0.4371 0.8539 0.029 Uiso 1 1 calc R A .
C55 C 0.6164(2) 0.4849(2) 0.88729(13) 0.0229(6) Uani 1 1 d . A .
C58 C 0.6723(2) 0.4939(3) 0.95841(15) 0.0359(8) Uani 1 1 d . . .
F34 F 0.77898(14) 0.49258(17) 0.96925(10) 0.0487(5) Uani 1 1 d . A .
F35 F 0.63905(17) 0.41666(19) 0.99315(9) 0.0544(6) Uani 1 1 d . A .
F36 F 0.65268(18) 0.58201(18) 0.98560(10) 0.0638(7) Uani 1 1 d . A .
C56 C 0.5090(2) 0.50805(19) 0.86818(13) 0.0182(5) Uani 1 1 d . . .
H56 H 0.4733 0.5259 0.9009 0.022 Uiso 1 1 calc R A .
C59 C 0.27041(18) 0.51993(18) 0.70634(12) 0.0139(5) Uani 1 1 d . . .
C60 C 0.2864(2) 0.59628(19) 0.66143(12) 0.0171(5) Uani 1 1 d . . .
H60 H 0.3319 0.6573 0.6771 0.021 Uiso 1 1 calc R . .
C61 C 0.2383(2) 0.58623(19) 0.59495(12) 0.0181(5) Uani 1 1 d . . .
C65 C 0.2564(3) 0.6722(2) 0.55051(14) 0.0305(7) Uani 1 1 d . . .
F37 F 0.2317(2) 0.64246(15) 0.48753(8) 0.0551(6) Uani 1 1 d . . .
F38 F 0.35943(18) 0.71013(18) 0.56289(10) 0.0584(6) Uani 1 1 d . . .
F39 F 0.2007(2) 0.75295(16) 0.55478(13) 0.0735(8) Uani 1 1 d . . .
C62 C 0.1721(2) 0.49832(19) 0.56964(12) 0.0177(5) Uani 1 1 d . . .
H62 H 0.1379 0.4918 0.5243 0.021 Uiso 1 1 calc R . .
C63 C 0.15732(19) 0.41997(19) 0.61270(12) 0.0165(5) Uani 1 1 d . . .
C66 C 0.0890(2) 0.3223(2) 0.58691(13) 0.0227(6) Uani 1 1 d . . .
F40 F 0.00120(17) 0.30936(15) 0.61020(12) 0.0543(6) Uani 1 1 d . . .
F41 F 0.0546(2) 0.31815(19) 0.52306(9) 0.0795(9) Uani 1 1 d . . .
F42 F 0.13907(19) 0.23738(15) 0.60392(15) 0.0779(9) Uani 1 1 d . . .
C64 C 0.20501(19) 0.43100(19) 0.67944(12) 0.0165(5) Uani 1 1 d . . .
H64 H 0.1927 0.3762 0.7076 0.020 Uiso 1 1 calc R . .

loop_
_atom_site_aniso_label
_atom_site_aniso_U_11
_atom_site_aniso_U_22
_atom_site_aniso_U_33
_atom_site_aniso_U_23
_atom_site_aniso_U_13
_atom_site_aniso_U_12
Ru 0.01285(10) 0.01437(10) 0.01187(10) 0.00081(7) 0.00213(7) 0.00109(7)
C1 0.0162(12) 0.0163(12) 0.0154(12) -0.0005(9) 0.0057(10) 0.0019(10)
C2 0.0183(12) 0.0217(13) 0.0146(12) -0.0016(10) 0.0012(10) 0.0018(10)
C3 0.0208(13) 0.0220(13) 0.0203(13) 0.0005(10) 0.0052(11) 0.0068(11)
C7 0.0308(16) 0.0258(15) 0.0322(16) -0.0021(12) 0.0010(13) 0.0107(12)
F1 0.0579(12) 0.0326(10) 0.0307(10) 0.0000(8) -0.0125(9) 0.0199(9)
F2 0.0294(11) 0.0664(14) 0.0914(18) 0.0261(13) 0.0173(11) 0.0284(10)
F3 0.0628(13) 0.0262(9) 0.0518(12) -0.0138(8) -0.0183(10) 0.0265(9)
C4 0.0245(14) 0.0182(12) 0.0204(13) -0.0030(10) 0.0069(11) 0.0038(11)
C5 0.0185(12) 0.0214(13) 0.0178(13) -0.0016(10) 0.0063(10) 0.0007(10)
C8 0.0249(14) 0.0225(14) 0.0232(14) -0.0067(11) 0.0008(11) 0.0004(11)
F4 0.0279(11) 0.1039(19) 0.0738(16) -0.0620(15) -0.0195(10) 0.0259(11)
F5 0.0697(16) 0.110(2) 0.0213(10) 0.0044(11) -0.0042(10) -0.0370(14)
F6 0.0685(15) 0.0275(10) 0.0591(14) -0.0127(9) -0.0292(11) -0.0014(10)
C6 0.0168(12) 0.0197(12) 0.0158(12) -0.0001(10) 0.0031(10) 0.0033(10)
N1 0.0152(10) 0.0166(10) 0.0110(10) -0.0014(8) -0.0002(8) 0.0023(8)
C9 0.0155(12) 0.0178(12) 0.0126(12) 0.0025(9) 0.0014(10) 0.0019(10)
C10 0.0212(13) 0.0240(13) 0.0186(13) 0.0001(10) 0.0064(11) 0.0007(11)
F7 0.0624(12) 0.0280(9) 0.0327(10) 0.0020(7) 0.0339(9) -0.0027(8)
F8 0.0586(12) 0.0404(10) 0.0335(10) -0.0205(8) 0.0306(9) -0.0192(9)
F9 0.0336(11) 0.1134(19) 0.0346(11) 0.0193(11) 0.0172(9) 0.0397(12)
C11 0.0171(12) 0.0171(12) 0.0140(12) 0.0009(9) 0.0039(10) -0.0001(10)
C12 0.0171(12) 0.0119(11) 0.0152(12) -0.0009(9) 0.0021(10) 0.0039(9)
C13 0.0191(13) 0.0192(13) 0.0174(13) 0.0013(10) 0.0030(10) -0.0005(10)
F10 0.0218(8) 0.0334(9) 0.0157(8) 0.0010(6) -0.0016(6) -0.0061(7)
F11 0.0347(9) 0.0147(7) 0.0360(10) -0.0003(7) -0.0053(7) -0.0028(7)
F12 0.0151(7) 0.0448(10) 0.0278(9) -0.0014(7) 0.0048(7) -0.0005(7)
N2 0.0162(10) 0.0125(9) 0.0127(10) 0.0012(8) 0.0033(8) 0.0031(8)
C14 0.0154(12) 0.0186(12) 0.0115(12) 0.0007(9) 0.0014(9) -0.0018(10)
C15 0.0161(12) 0.0192(12) 0.0157(12) -0.0001(10) 0.0026(10) -0.0008(10)
C16 0.0183(13) 0.0255(14) 0.0171(13) -0.0028(10) 0.0043(10) -0.0052(11)
C20 0.0287(15) 0.0364(16) 0.0220(14) -0.0053(12) 0.0106(12) -0.0035(13)
F13 0.0350(10) 0.0539(12) 0.0425(11) -0.0138(9) 0.0088(9) 0.0158(9)
F14 0.0640(13) 0.0675(13) 0.0223(9) -0.0034(9) 0.0229(9) 0.0120(11)
F15 0.0567(13) 0.0387(11) 0.0677(14) -0.0280(10) 0.0393(11) -0.0159(9)
C17 0.0216(13) 0.0352(15) 0.0140(13) 0.0044(11) 0.0032(11) -0.0031(12)
C18 0.0211(13) 0.0277(14) 0.0200(14) 0.0081(11) 0.0012(11) 0.0029(11)
C21 0.0429(19) 0.0435(19) 0.0257(16) 0.0147(14) 0.0057(14) 0.0159(16)
F16 0.0403(11) 0.0522(12) 0.0330(10) 0.0243(9) -0.0115(8) -0.0034(9)
F17 0.0870(18) 0.0286(11) 0.0714(16) 0.0193(10) -0.0375(13) -0.0056(11)
F18 0.159(3) 0.139(3) 0.0778(19) 0.0816(19) 0.078(2) 0.129(2)
C19 0.0172(12) 0.0212(13) 0.0195(13) 0.0026(10) 0.0029(10) 0.0026(10)
C22 0.0217(13) 0.0163(12) 0.0127(12) 0.0018(9) 0.0024(10) 0.0017(10)
C23 0.0171(12) 0.0166(12) 0.0155(12) 0.0035(9) 0.0032(10) 0.0045(10)
C24 0.0181(12) 0.0181(12) 0.0195(13) 0.0052(10) 0.0012(10) 0.0030(10)
O 0.0244(10) 0.0265(10) 0.0136(9) 0.0021(7) 0.0027(8) 0.0020(8)
C25 0.0137(12) 0.0246(13) 0.0220(13) 0.0048(10) 0.0081(10) -0.0006(10)
C31 0.0224(14) 0.0345(16) 0.0383(17) 0.0140(13) 0.0133(13) 0.0121(12)
C32 0.0171(15) 0.056(2) 0.090(3) 0.024(2) 0.0089(17) 0.0106(15)
C33 0.047(2) 0.0365(17) 0.050(2) 0.0090(15) 0.0261(17) 0.0228(15)
C26 0.0158(12) 0.0268(14) 0.0192(13) 0.0024(11) 0.0036(10) -0.0050(11)
C27 0.0213(13) 0.0194(13) 0.0244(14) -0.0025(10) 0.0084(11) -0.0056(10)
C28 0.0174(13) 0.0205(13) 0.0271(14) 0.0059(11) 0.0074(11) -0.0032(10)
C34 0.0311(16) 0.0218(14) 0.049(2) 0.0138(13) 0.0102(14) 0.0026(12)
C29 0.0153(12) 0.0281(14) 0.0165(13) 0.0067(10) 0.0035(10) -0.0031(11)
C30 0.0176(12) 0.0246(13) 0.0196(13) -0.0010(10) 0.0089(11) -0.0011(10)
B 0.0140(13) 0.0131(13) 0.0142(13) -0.0003(10) 0.0007(11) 0.0033(10)
C35 0.0154(12) 0.0155(12) 0.0135(12) 0.0010(9) 0.0039(9) 0.0039(9)
C36 0.0157(12) 0.0182(12) 0.0142(12) 0.0009(9) 0.0029(10) 0.0040(10)
C37 0.0162(12) 0.0168(12) 0.0136(12) 0.0014(9) 0.0036(10) 0.0014(10)
C41 0.0211(13) 0.0212(13) 0.0172(13) -0.0022(10) 0.0050(11) -0.0007(11)
F19 0.0173(8) 0.0331(9) 0.0357(9) -0.0094(7) -0.0010(7) 0.0013(7)
F20 0.0407(10) 0.0187(8) 0.0295(9) -0.0003(7) 0.0021(8) -0.0089(7)
F21 0.0325(9) 0.0443(10) 0.0166(8) -0.0079(7) 0.0062(7) -0.0088(8)
C38 0.0235(13) 0.0132(12) 0.0211(13) 0.0014(10) 0.0087(11) 0.0041(10)
C39 0.0178(12) 0.0165(12) 0.0207(13) 0.0044(10) 0.0040(10) 0.0057(10)
C42 0.0220(14) 0.0174(13) 0.0357(16) 0.0029(11) 0.0047(12) 0.0069(11)
F22 0.0163(8) 0.0247(8) 0.0457(10) -0.0008(7) 0.0045(7) 0.0052(6)
F23 0.0326(10) 0.0674(13) 0.0479(12) 0.0348(10) 0.0046(9) 0.0232(10)
F24 0.0245(9) 0.0242(9) 0.0860(15) -0.0183(9) 0.0008(9) 0.0119(7)
C40 0.0146(12) 0.0157(12) 0.0168(12) 0.0006(9) 0.0004(10) 0.0018(10)
C43 0.0128(11) 0.0177(12) 0.0101(11) -0.0034(9) -0.0010(9) 0.0011(9)
C44 0.0152(12) 0.0177(12) 0.0140(12) -0.0013(9) 0.0010(10) 0.0030(10)
C45 0.0224(13) 0.0182(12) 0.0152(12) 0.0008(10) -0.0011(10) 0.0021(10)
C49 0.0272(15) 0.0252(14) 0.0271(15) 0.0084(12) 0.0035(12) 0.0038(12)
F25 0.0647(13) 0.0245(9) 0.0439(11) 0.0002(8) 0.0135(10) 0.0171(9)
F26 0.0405(12) 0.0335(11) 0.104(2) 0.0189(11) -0.0277(12) 0.0092(9)
F27 0.1030(19) 0.0371(11) 0.0766(16) 0.0363(11) 0.0622(15) 0.0286(12)
C46 0.0221(13) 0.0231(13) 0.0138(12) 0.0008(10) 0.0023(10) -0.0046(11)
C47 0.0159(12) 0.0276(14) 0.0152(12) -0.0041(10) 0.0020(10) 0.0010(11)
C50 0.0251(15) 0.0411(18) 0.0304(16) -0.0020(13) 0.0122(13) 0.0033(13)
F28 0.0461(11) 0.0538(12) 0.0446(11) -0.0005(9) 0.0320(10) 0.0010(9)
F29 0.0162(10) 0.183(3) 0.0537(14) -0.0457(17) 0.0023(9) 0.0122(13)
F30 0.0776(16) 0.0477(13) 0.122(2) 0.0306(13) 0.0799(17) 0.0356(12)
C48 0.0161(12) 0.0196(12) 0.0164(12) -0.0014(10) 0.0013(10) 0.0048(10)
C51 0.0149(12) 0.0103(11) 0.0189(12) 0.0002(9) 0.0014(10) 0.0009(9)
C52 0.0130(12) 0.0156(12) 0.0189(13) -0.0013(9) 0.0001(10) 0.0013(9)
C53 0.0156(12) 0.0183(12) 0.0273(14) -0.0060(10) 0.0043(11) 0.0020(10)
C57 0.0175(13) 0.0285(15) 0.0430(18) -0.0133(13) 0.0095(13) 0.0012(12)
C54 0.0130(12) 0.0231(13) 0.0338(16) -0.0088(11) -0.0027(11) 0.0069(10)
C55 0.0202(13) 0.0199(13) 0.0250(14) -0.0051(11) -0.0032(11) 0.0063(11)
C58 0.0262(16) 0.0450(19) 0.0305(17) -0.0146(14) -0.0095(13) 0.0186(14)
F34 0.0230(9) 0.0717(14) 0.0418(11) -0.0198(10) -0.0157(8) 0.0190(9)
F35 0.0518(13) 0.0829(16) 0.0228(10) 0.0037(10) -0.0044(9) 0.0130(11)
F36 0.0594(14) 0.0712(14) 0.0463(12) -0.0400(11) -0.0278(10) 0.0423(12)
C56 0.0161(12) 0.0166(12) 0.0214(13) -0.0037(10) 0.0022(10) 0.0055(10)
C59 0.0104(11) 0.0157(11) 0.0160(12) -0.0007(9) 0.0028(9) 0.0051(9)
C60 0.0163(12) 0.0157(12) 0.0185(13) -0.0012(10) 0.0025(10) 0.0006(10)
C61 0.0175(12) 0.0185(12) 0.0174(12) 0.0033(10) 0.0023(10) 0.0024(10)
C65 0.0420(18) 0.0243(14) 0.0194(14) 0.0027(11) -0.0005(13) -0.0082(13)
F37 0.0943(17) 0.0414(11) 0.0158(9) 0.0062(8) -0.0020(10) -0.0321(11)
F38 0.0580(13) 0.0666(14) 0.0370(11) 0.0205(10) -0.0019(10) -0.0380(11)
F39 0.121(2) 0.0339(11) 0.0796(17) 0.0339(11) 0.0423(16) 0.0337(13)
C62 0.0173(12) 0.0202(12) 0.0143(12) -0.0001(10) 0.0010(10) 0.0029(10)
C63 0.0132(12) 0.0187(12) 0.0175(12) -0.0017(10) 0.0029(10) 0.0020(10)
C66 0.0270(14) 0.0221(13) 0.0171(13) -0.0016(10) 0.0029(11) -0.0020(11)
F40 0.0477(12) 0.0408(11) 0.0796(16) -0.0199(10) 0.0343(12) -0.0240(9)
F41 0.128(2) 0.0711(15) 0.0196(10) -0.0070(10) 0.0034(12) -0.0723(16)
F42 0.0546(14) 0.0213(10) 0.134(2) -0.0245(12) -0.0255(14) 0.0065(9)
C64 0.0157(12) 0.0177(12) 0.0162(12) 0.0016(9) 0.0038(10) 0.0026(10)

loop_
_atom_type_symbol
_atom_type_description
_atom_type_scat_dispersion_real
_atom_type_scat_dispersion_imag
_atom_type_scat_source
C C 0.0033 0.0016 'International Tables Vol C Tables 4.2.6.8 and 6.1.1.4'
H H 0.0000 0.0000 'International Tables Vol C Tables 4.2.6.8 and 6.1.1.4'
B B 0.0013 0.0007 'International Tables Vol C Tables 4.2.6.8 and 6.1.1.4'
N N 0.0061 0.0033 'International Tables Vol C Tables 4.2.6.8 and 6.1.1.4'
O O 0.0106 0.0060 'International Tables Vol C Tables 4.2.6.8 and 6.1.1.4'
F F 0.0171 0.0103 'International Tables Vol C Tables 4.2.6.8 and 6.1.1.4'
Ru Ru -1.2594 0.8363 'International Tables Vol C Tables 4.2.6.8 and 6.1.1.4'

loop_
_geom_angle_atom_site_label_1
_geom_angle_atom_site_label_2
_geom_angle_atom_site_label_3
_geom_angle
N1 Ru N2 82.81(8)
N1 Ru C23 81.92(8)
N2 Ru C23 85.99(8)
N1 Ru C27 95.61(9)
N2 Ru C27 145.57(9)
C23 Ru C27 128.02(10)
N1 Ru C26 111.43(9)
N2 Ru C26 165.76(8)
C23 Ru C26 96.17(9)
C27 Ru C26 36.67(10)
N1 Ru C30 171.11(9)
N2 Ru C30 100.39(9)
C23 Ru C30 106.50(9)
C27 Ru C30 77.03(9)
C26 Ru C30 65.48(9)
N1 Ru C29 135.30(9)
N2 Ru C29 92.58(8)
C23 Ru C29 142.34(9)
C27 Ru C29 64.53(10)
C26 Ru C29 77.10(9)
C30 Ru C29 36.81(10)
N1 Ru C25 144.78(9)
N2 Ru C25 129.77(8)
C23 Ru C25 86.99(9)
C27 Ru C25 65.71(9)
C26 Ru C25 36.75(9)
C30 Ru C25 35.95(9)
C29 Ru C25 65.32(9)
N1 Ru C28 105.65(9)
N2 Ru C28 111.04(9)
C23 Ru C28 161.87(9)
C27 Ru C28 36.22(10)
C26 Ru C28 65.79(10)
C30 Ru C28 65.46(9)
C29 Ru C28 35.62(10)
C25 Ru C28 77.38(9)
C6 C1 C2 121.1(2)
C6 C1 N1 120.6(2)
C2 C1 N1 118.3(2)
C1 C2 C3 119.2(2)
C1 C2 H2 120.4
C3 C2 H2 120.4
C4 C3 C2 121.0(2)
C4 C3 C7 120.9(2)
C2 C3 C7 118.1(2)
F3 C7 F1 106.9(2)
F3 C7 F2 108.6(2)
F1 C7 F2 105.2(3)
F3 C7 C3 112.9(2)
F1 C7 C3 112.4(2)
F2 C7 C3 110.5(2)
C3 C4 C5 119.1(2)
C3 C4 H4 120.5
C5 C4 H4 120.5
C4 C5 C6 120.9(2)
C4 C5 C8 120.6(2)
C6 C5 C8 118.5(2)
F4 C8 F6 108.9(3)
F4 C8 F5 105.8(3)
F6 C8 F5 104.9(2)
F4 C8 C5 112.7(2)
F6 C8 C5 113.2(2)
F5 C8 C5 110.9(2)
C1 C6 C5 118.8(2)
C1 C6 H6 120.6
C5 C6 H6 120.6
C9 N1 C1 120.0(2)
C9 N1 Ru 121.76(16)
C1 N1 Ru 118.27(15)
N1 C9 C11 120.2(2)
N1 C9 C10 124.6(2)
C11 C9 C10 115.1(2)
F8 C10 F9 108.9(2)
F8 C10 F7 106.3(2)
F9 C10 F7 107.2(2)
F8 C10 C9 114.8(2)
F9 C10 C9 110.0(2)
F7 C10 C9 109.5(2)
C9 C11 C12 109.6(2)
C9 C11 C22 112.2(2)
C12 C11 C22 107.39(19)
C9 C11 H11 109.2
C12 C11 H11 109.2
C22 C11 H11 109.2
N2 C12 C11 119.4(2)
N2 C12 C13 126.5(2)
C11 C12 C13 113.8(2)
F10 C13 F12 107.7(2)
F10 C13 F11 108.6(2)
F12 C13 F11 107.6(2)
F10 C13 C12 115.0(2)
F12 C13 C12 109.3(2)
F11 C13 C12 108.3(2)
C12 N2 C14 121.6(2)
C12 N2 Ru 122.63(17)
C14 N2 Ru 115.74(15)
C15 C14 C19 121.6(2)
C15 C14 N2 119.2(2)
C19 C14 N2 119.2(2)
C14 C15 C16 118.5(2)
C14 C15 H15 120.8
C16 C15 H15 120.8
C17 C16 C15 121.2(2)
C17 C16 C20 121.1(2)
C15 C16 C20 117.7(2)
F15 C20 F14 107.5(2)
F15 C20 F13 106.9(3)
F14 C20 F13 107.4(2)
F15 C20 C16 111.1(2)
F14 C20 C16 112.4(3)
F13 C20 C16 111.3(2)
C16 C17 C18 119.0(2)
C16 C17 H17 120.5
C18 C17 H17 120.5
C19 C18 C17 121.0(2)
C19 C18 C21 119.0(3)
C17 C18 C21 119.9(2)
F18 C21 F17 109.1(3)
F18 C21 F16 106.1(3)
F17 C21 F16 105.4(3)
F18 C21 C18 111.9(3)
F17 C21 C18 111.6(3)
F16 C21 C18 112.4(3)
C18 C19 C14 118.7(2)
C18 C19 H19 120.6
C14 C19 H19 120.6
C23 C22 C11 112.9(2)
C23 C22 H22A 109.0
C11 C22 H22A 109.0
C23 C22 H22B 109.0
C11 C22 H22B 109.0
H22A C22 H22B 107.8
C24 C23 C22 111.7(2)
C24 C23 Ru 101.07(16)
C22 C23 Ru 115.74(16)
C24 C23 H23 109.3
C22 C23 H23 109.3
Ru C23 H23 109.3
O C24 C23 124.6(2)
O C24 H24 117.7
C23 C24 H24 117.7
C30 C25 C26 117.5(2)
C30 C25 C31 122.7(2)
C26 C25 C31 119.7(2)
C30 C25 Ru 69.83(14)
C26 C25 Ru 69.35(14)
C31 C25 Ru 134.23(18)
C33 C31 C25 113.9(3)
C33 C31 C32 110.8(3)
C25 C31 C32 106.9(2)
C33 C31 H31 108.4
C25 C31 H31 108.4
C32 C31 H31 108.4
C31 C32 H32A 109.5
C31 C32 H32B 109.5
H32A C32 H32B 109.5
C31 C32 H32C 109.5
H32A C32 H32C 109.5
H32B C32 H32C 109.5
C31 C33 H33A 109.5
C31 C33 H33B 109.5
H33A C33 H33B 109.5
C31 C33 H33C 109.5
H33A C33 H33C 109.5
H33B C33 H33C 109.5
C27 C26 C25 120.2(2)
C27 C26 Ru 71.63(15)
C25 C26 Ru 73.89(14)
C27 C26 H26 119.9
C25 C26 H26 119.9
Ru C26 H26 126.4
C26 C27 C28 122.5(2)
C26 C27 Ru 71.69(15)
C28 C27 Ru 75.37(15)
C26 C27 H27 118.7
C28 C27 H27 118.7
Ru C27 H27 126.1
C29 C28 C27 116.2(2)
C29 C28 C34 121.3(3)
C27 C28 C34 122.5(3)
C29 C28 Ru 69.42(14)
C27 C28 Ru 68.41(14)
C34 C28 Ru 134.19(19)
C28 C34 H34A 109.5
C28 C34 H34B 109.5
H34A C34 H34B 109.5
C28 C34 H34C 109.5
H34A C34 H34C 109.5
H34B C34 H34C 109.5
C28 C29 C30 122.1(2)
C28 C29 Ru 74.96(15)
C30 C29 Ru 71.00(14)
C28 C29 H29 119.0
C30 C29 H29 119.0
Ru C29 H29 127.2
C25 C30 C29 121.1(2)
C25 C30 Ru 74.22(14)
C29 C30 Ru 72.19(14)
C25 C30 H30 119.4
C29 C30 H30 119.4
Ru C30 H30 126.0
C51 B C43 107.00(19)
C51 B C59 111.21(19)
C43 B C59 109.51(19)
C51 B C35 110.29(19)
C43 B C35 110.42(19)
C59 B C35 108.43(19)
C40 C35 C36 115.1(2)
C40 C35 B 120.0(2)
C36 C35 B 124.9(2)
C37 C36 C35 122.7(2)
C37 C36 H36 118.6
C35 C36 H36 118.6
C38 C37 C36 120.8(2)
C38 C37 C41 118.6(2)
C36 C37 C41 120.6(2)
F21 C41 F19 106.9(2)
F21 C41 F20 106.0(2)
F19 C41 F20 105.4(2)
F21 C41 C37 112.8(2)
F19 C41 C37 113.0(2)
F20 C41 C37 112.2(2)
C39 C38 C37 117.9(2)
C39 C38 H38 121.1
C37 C38 H38 121.1
C38 C39 C40 121.0(2)
C38 C39 C42 119.9(2)
C40 C39 C42 119.1(2)
F24 C42 F22 106.0(2)
F24 C42 F23 106.6(2)
F22 C42 F23 104.3(2)
F24 C42 C39 113.5(2)
F22 C42 C39 113.1(2)
F23 C42 C39 112.6(2)
C39 C40 C35 122.4(2)
C39 C40 H40 118.8
C35 C40 H40 118.8
C48 C43 C44 115.6(2)
C48 C43 B 124.3(2)
C44 C43 B 120.1(2)
C45 C44 C43 122.3(2)
C45 C44 H44 118.8
C43 C44 H44 118.8
C46 C45 C44 121.2(2)
C46 C45 C49 120.7(2)
C44 C45 C49 118.1(2)
F26 C49 F27 108.2(3)
F26 C49 F25 104.7(2)
F27 C49 F25 104.7(2)
F26 C49 C45 113.0(2)
F27 C49 C45 114.0(2)
F25 C49 C45 111.6(2)
C45 C46 C47 117.7(2)
C45 C46 H46 121.1
C47 C46 H46 121.1
C46 C47 C48 121.2(2)
C46 C47 C50 118.3(2)
C48 C47 C50 120.4(2)
F30 C50 F28 105.3(2)
F30 C50 F29 109.0(3)
F28 C50 F29 104.3(3)
F30 C50 C47 113.4(2)
F28 C50 C47 113.3(3)
F29 C50 C47 111.0(2)
C47 C48 C43 121.9(2)
C47 C48 H48 119.0
C43 C48 H48 119.0
C52 C51 C56 116.1(2)
C52 C51 B 125.0(2)
C56 C51 B 118.9(2)
C51 C52 C53 121.4(2)
C51 C52 H52 119.3
C53 C52 H52 119.3
C54 C53 C52 121.3(2)
C54 C53 C57 119.7(2)
C52 C53 C57 119.0(2)
F33B C57 F31B 111.9(7)
F33A C57 F31A 109.8(6)
F31D C57 F33D 110.0(9)
F33C C57 F32C 107.3(5)
F33C C57 F31C 106.7(7)
F32C C57 F31C 99.7(6)
F33B C57 F32B 105.7(6)
F31B C57 F32B 102.3(6)
F31D C57 F32D 111.6(9)
F33D C57 F32D 103.6(8)
F31D C57 C53 117.2(5)
F33B C57 C53 116.8(4)
F33A C57 C53 121.3(4)
F31B C57 C53 111.6(4)
F33C C57 C53 116.9(4)
F31A C57 C53 112.7(4)
F33D C57 C53 106.9(5)
F32C C57 C53 113.2(3)
F31C C57 C53 111.5(4)
F32B C57 C53 107.2(3)
F32D C57 C53 106.6(5)
C53 C54 C55 118.1(2)
C53 C54 H54 120.9
C55 C54 H54 120.9
C54 C55 C56 120.4(2)
C54 C55 C58 121.1(2)
C56 C55 C58 118.5(2)
F34 C58 F36 107.1(3)
F34 C58 F35 106.6(3)
F36 C58 F35 105.7(3)
F34 C58 C55 112.9(3)
F36 C58 C55 111.7(2)
F35 C58 C55 112.3(3)
C55 C56 C51 122.5(2)
C55 C56 H56 118.8
C51 C56 H56 118.8
C64 C59 C60 115.4(2)
C64 C59 B 123.5(2)
C60 C59 B 121.0(2)
C61 C60 C59 122.6(2)
C61 C60 H60 118.7
C59 C60 H60 118.7
C62 C61 C60 120.9(2)
C62 C61 C65 119.6(2)
C60 C61 C65 119.5(2)
F39 C65 F38 105.5(3)
F39 C65 F37 106.7(3)
F38 C65 F37 105.0(3)
F39 C65 C61 113.4(3)
F38 C65 C61 112.6(2)
F37 C65 C61 113.0(2)
C61 C62 C63 117.8(2)
C61 C62 H62 121.1
C63 C62 H62 121.1
C62 C63 C64 121.0(2)
C62 C63 C66 119.4(2)
C64 C63 C66 119.6(2)
F41 C66 F42 106.7(3)
F41 C66 F40 105.9(3)
F42 C66 F40 104.1(2)
F41 C66 C63 114.0(2)
F42 C66 C63 113.0(2)
F40 C66 C63 112.5(2)
C63 C64 C59 122.3(2)
C63 C64 H64 118.9
C59 C64 H64 118.9

loop_
_geom_bond_atom_site_label_1
_geom_bond_atom_site_label_2
_geom_bond_distance
Ru N1 2.091(2)
Ru N2 2.100(2)
Ru C23 2.220(2)
Ru C27 2.231(3)
Ru C26 2.232(3)
Ru C30 2.235(2)
Ru C29 2.251(2)
Ru C25 2.292(2)
Ru C28 2.322(3)
C1 C6 1.385(4)
C1 C2 1.385(4)
C1 N1 1.447(3)
C2 C3 1.387(4)
C2 H2 0.9500
C3 C4 1.379(4)
C3 C7 1.505(4)
C7 F3 1.319(3)
C7 F1 1.323(3)
C7 F2 1.342(4)
C4 C5 1.392(4)
C4 H4 0.9500
C5 C6 1.392(3)
C5 C8 1.502(4)
C8 F4 1.303(3)
C8 F6 1.308(3)
C8 F5 1.325(3)
C6 H6 0.9500
N1 C9 1.287(3)
C9 C11 1.498(3)
C9 C10 1.532(3)
C10 F8 1.306(3)
C10 F9 1.319(3)
C10 F7 1.327(3)
C11 C12 1.500(3)
C11 C22 1.555(3)
C11 H11 1.0000
C12 N2 1.280(3)
C12 C13 1.527(3)
C13 F10 1.323(3)
C13 F12 1.330(3)
C13 F11 1.331(3)
N2 C14 1.453(3)
C14 C15 1.378(3)
C14 C19 1.387(3)
C15 C16 1.396(3)
C15 H15 0.9500
C16 C17 1.377(4)
C16 C20 1.506(4)
C20 F15 1.325(3)
C20 F14 1.326(3)
C20 F13 1.332(4)
C17 C18 1.390(4)
C17 H17 0.9500
C18 C19 1.382(4)
C18 C21 1.506(4)
C21 F18 1.307(4)
C21 F17 1.323(4)
C21 F16 1.324(4)
C19 H19 0.9500
C22 C23 1.508(3)
C22 H22A 0.9900
C22 H22B 0.9900
C23 C24 1.461(4)
C23 H23 1.0000
C24 O 1.231(3)
C24 H24 0.9500
C25 C30 1.398(4)
C25 C26 1.427(4)
C25 C31 1.520(4)
C31 C33 1.519(4)
C31 C32 1.541(4)
C31 H31 1.0000
C32 H32A 0.9800
C32 H32B 0.9800
C32 H32C 0.9800
C33 H33A 0.9800
C33 H33B 0.9800
C33 H33C 0.9800
C26 C27 1.404(4)
C26 H26 0.9500
C27 C28 1.418(4)
C27 H27 0.9500
C28 C29 1.400(4)
C28 C34 1.499(4)
C34 H34A 0.9800
C34 H34B 0.9800
C34 H34C 0.9800
C29 C30 1.417(4)
C29 H29 0.9500
C30 H30 0.9500
B C51 1.633(4)
B C43 1.641(4)
B C59 1.641(4)
B C35 1.650(3)
C35 C40 1.400(3)
C35 C36 1.400(3)
C36 C37 1.388(3)
C36 H36 0.9500
C37 C38 1.388(4)
C37 C41 1.497(4)
C41 F21 1.328(3)
C41 F19 1.345(3)
C41 F20 1.351(3)
C38 C39 1.381(4)
C38 H38 0.9500
C39 C40 1.393(3)
C39 C42 1.490(4)
C42 F24 1.332(3)
C42 F22 1.344(3)
C42 F23 1.348(3)
C40 H40 0.9500
C43 C48 1.401(3)
C43 C44 1.401(3)
C44 C45 1.386(4)
C44 H44 0.9500
C45 C46 1.380(4)
C45 C49 1.498(4)
C49 F26 1.316(3)
C49 F27 1.324(3)
C49 F25 1.345(3)
C46 C47 1.386(4)
C46 H46 0.9500
C47 C48 1.391(4)
C47 C50 1.492(4)
C50 F30 1.322(4)
C50 F28 1.326(3)
C50 F29 1.333(4)
C48 H48 0.9500
C51 C52 1.395(3)
C51 C56 1.401(4)
C52 C53 1.403(3)
C52 H52 0.9500
C53 C54 1.381(4)
C53 C57 1.485(4)
C57 F31D 1.226(11)
C57 F33B 1.256(8)
C57 F33A 1.274(7)
C57 F31B 1.280(7)
C57 F33C 1.303(7)
C57 F31A 1.343(10)
C57 F33D 1.391(12)
C57 F32C 1.396(8)
C57 F31C 1.423(9)
C57 F32B 1.462(7)
C57 F32D 1.469(11)
C54 C55 1.389(4)
C54 H54 0.9500
C55 C56 1.391(4)
C55 C58 1.497(4)
C58 F34 1.330(3)
C58 F36 1.338(3)
C58 F35 1.338(4)
C56 H56 0.9500
C59 C64 1.399(3)
C59 C60 1.401(3)
C60 C61 1.388(4)
C60 H60 0.9500
C61 C62 1.385(4)
C61 C65 1.490(4)
C65 F39 1.320(4)
C65 F38 1.333(4)
C65 F37 1.336(3)
C62 C63 1.389(3)
C62 H62 0.9500
C63 C64 1.393(3)
C63 C66 1.497(4)
C66 F41 1.310(3)
C66 F42 1.316(3)
C66 F40 1.329(3)
C64 H64 0.9500

loop_
_geom_torsion_atom_site_label_1
_geom_torsion_atom_site_label_2
_geom_torsion_atom_site_label_3
_geom_torsion_atom_site_label_4
_geom_torsion
C6 C1 C2 C3 -1.0(4)
N1 C1 C2 C3 177.7(2)
C1 C2 C3 C4 -0.7(4)
C1 C2 C3 C7 177.2(2)
C4 C3 C7 F3 -9.1(4)
C2 C3 C7 F3 173.1(2)
C4 C3 C7 F1 -130.1(3)
C2 C3 C7 F1 52.1(4)
C4 C3 C7 F2 112.8(3)
C2 C3 C7 F2 -65.0(3)
C2 C3 C4 C5 2.0(4)
C7 C3 C4 C5 -175.8(2)
C3 C4 C5 C6 -1.7(4)
C3 C4 C5 C8 175.9(2)
C4 C5 C8 F4 139.2(3)
C6 C5 C8 F4 -43.2(4)
C4 C5 C8 F6 15.1(4)
C6 C5 C8 F6 -167.3(2)
C4 C5 C8 F5 -102.5(3)
C6 C5 C8 F5 75.2(3)
C2 C1 C6 C5 1.3(4)
N1 C1 C6 C5 -177.4(2)
C4 C5 C6 C1 0.1(4)
C8 C5 C6 C1 -177.5(2)
C6 C1 N1 C9 -100.7(3)
C2 C1 N1 C9 80.5(3)
C6 C1 N1 Ru 79.1(3)
C2 C1 N1 Ru -99.6(2)
N2 Ru N1 C9 -44.81(19)
C23 Ru N1 C9 42.13(19)
C27 Ru N1 C9 169.8(2)
C26 Ru N1 C9 135.62(19)
C29 Ru N1 C9 -131.20(19)
C25 Ru N1 C9 115.1(2)
C28 Ru N1 C9 -154.71(19)
N2 Ru N1 C1 135.33(17)
C23 Ru N1 C1 -137.72(18)
C27 Ru N1 C1 -10.05(18)
C26 Ru N1 C1 -44.23(19)
C29 Ru N1 C1 48.9(2)
C25 Ru N1 C1 -64.8(2)
C28 Ru N1 C1 25.43(19)
C1 N1 C9 C11 -171.4(2)
Ru N1 C9 C11 8.8(3)
C1 N1 C9 C10 7.5(4)
Ru N1 C9 C10 -172.39(18)
N1 C9 C10 F8 28.0(4)
C11 C9 C10 F8 -153.1(2)
N1 C9 C10 F9 -95.2(3)
C11 C9 C10 F9 83.7(3)
N1 C9 C10 F7 147.3(2)
C11 C9 C10 F7 -33.8(3)
N1 C9 C11 C12 50.9(3)
C10 C9 C11 C12 -128.0(2)
N1 C9 C11 C22 -68.3(3)
C10 C9 C11 C22 112.7(2)
C9 C11 C12 N2 -59.7(3)
C22 C11 C12 N2 62.4(3)
C9 C11 C12 C13 125.8(2)
C22 C11 C12 C13 -112.0(2)
N2 C12 C13 F10 13.3(4)
C11 C12 C13 F10 -172.8(2)
N2 C12 C13 F12 134.6(2)
C11 C12 C13 F12 -51.5(3)
N2 C12 C13 F11 -108.4(3)
C11 C12 C13 F11 65.6(3)
C11 C12 N2 C14 -176.5(2)
C13 C12 N2 C14 -2.9(4)
C11 C12 N2 Ru 6.6(3)
C13 C12 N2 Ru -179.78(17)
N1 Ru N2 C12 36.86(19)
C23 Ru N2 C12 -45.49(19)
C27 Ru N2 C12 126.3(2)
C26 Ru N2 C12 -144.8(3)
C30 Ru N2 C12 -151.54(19)
C29 Ru N2 C12 172.21(19)
C25 Ru N2 C12 -128.20(18)
C28 Ru N2 C12 140.91(18)
N1 Ru N2 C14 -140.22(17)
C23 Ru N2 C14 137.43(17)
C27 Ru N2 C14 -50.8(2)
C26 Ru N2 C14 38.1(4)
C30 Ru N2 C14 31.38(17)
C29 Ru N2 C14 -4.87(17)
C25 Ru N2 C14 54.72(19)
C28 Ru N2 C14 -36.16(18)
C12 N2 C14 C15 92.0(3)
Ru N2 C14 C15 -90.9(2)
C12 N2 C14 C19 -92.0(3)
Ru N2 C14 C19 85.1(2)
C19 C14 C15 C16 -1.6(4)
N2 C14 C15 C16 174.3(2)
C14 C15 C16 C17 -0.1(4)
C14 C15 C16 C20 178.8(2)
C17 C16 C20 F15 115.1(3)
C15 C16 C20 F15 -63.9(3)
C17 C16 C20 F14 -5.4(4)
C15 C16 C20 F14 175.7(2)
C17 C16 C20 F13 -125.9(3)
C15 C16 C20 F13 55.2(3)
C15 C16 C17 C18 1.7(4)
C20 C16 C17 C18 -177.1(2)
C16 C17 C18 C19 -1.7(4)
C16 C17 C18 C21 -178.7(3)
C19 C18 C21 F18 33.5(4)
C17 C18 C21 F18 -149.4(3)
C19 C18 C21 F17 -89.0(3)
C17 C18 C21 F17 88.0(3)
C19 C18 C21 F16 152.8(3)
C17 C18 C21 F16 -30.1(4)
C17 C18 C19 C14 0.1(4)
C21 C18 C19 C14 177.1(3)
C15 C14 C19 C18 1.6(4)
N2 C14 C19 C18 -174.3(2)
C9 C11 C22 C23 45.6(3)
C12 C11 C22 C23 -75.0(2)
C11 C22 C23 C24 -94.3(2)
C11 C22 C23 Ru 20.6(3)
N1 Ru C23 C24 65.37(16)
N2 Ru C23 C24 148.66(16)
C27 Ru C23 C24 -25.4(2)
C26 Ru C23 C24 -45.47(17)
C30 Ru C23 C24 -111.69(16)
C29 Ru C23 C24 -122.32(18)
C25 Ru C23 C24 -81.11(16)
C28 Ru C23 C24 -50.9(4)
N1 Ru C23 C22 -55.48(17)
N2 Ru C23 C22 27.81(17)
C27 Ru C23 C22 -146.30(16)
C26 Ru C23 C22 -166.32(18)
C30 Ru C23 C22 127.47(17)
C29 Ru C23 C22 116.83(19)
C25 Ru C23 C22 158.04(18)
C28 Ru C23 C22 -171.7(2)
C22 C23 C24 O 21.3(3)
Ru C23 C24 O -102.4(2)
N1 Ru C25 C30 164.74(15)
N2 Ru C25 C30 -41.59(19)
C23 Ru C25 C30 -123.84(16)
C27 Ru C25 C30 101.70(17)
C26 Ru C25 C30 131.7(2)
C29 Ru C25 C30 29.87(15)
C28 Ru C25 C30 65.40(16)
N1 Ru C25 C26 33.1(2)
N2 Ru C25 C26 -173.26(14)
C23 Ru C25 C26 104.49(16)
C27 Ru C25 C26 -29.97(15)
C30 Ru C25 C26 -131.7(2)
C29 Ru C25 C26 -101.80(17)
C28 Ru C25 C26 -66.27(16)
N1 Ru C25 C31 -78.8(3)
N2 Ru C25 C31 74.9(3)
C23 Ru C25 C31 -7.4(3)
C27 Ru C25 C31 -141.8(3)
C26 Ru C25 C31 -111.8(3)
C30 Ru C25 C31 116.5(3)
C29 Ru C25 C31 146.4(3)
C28 Ru C25 C31 -178.1(3)
C30 C25 C31 C33 12.9(4)
C26 C25 C31 C33 -169.5(2)
Ru C25 C31 C33 -80.1(3)
C30 C25 C31 C32 -109.8(3)
C26 C25 C31 C32 67.8(3)
Ru C25 C31 C32 157.2(3)
C30 C25 C26 C27 4.6(4)
C31 C25 C26 C27 -173.2(2)
Ru C25 C26 C27 56.8(2)
C30 C25 C26 Ru -52.3(2)
C31 C25 C26 Ru 130.0(2)
N1 Ru C26 C27 69.44(16)
N2 Ru C26 C27 -108.8(4)
C23 Ru C26 C27 153.15(15)
C30 Ru C26 C27 -101.50(17)
C29 Ru C26 C27 -64.46(16)
C25 Ru C26 C27 -130.3(2)
C28 Ru C26 C27 -28.69(15)
N1 Ru C26 C25 -160.24(14)
N2 Ru C26 C25 21.5(4)
C23 Ru C26 C25 -76.53(15)
C27 Ru C26 C25 130.3(2)
C30 Ru C26 C25 28.82(15)
C29 Ru C26 C25 65.86(15)
C28 Ru C26 C25 101.63(16)
C25 C26 C27 C28 0.3(4)
Ru C26 C27 C28 58.2(2)
C25 C26 C27 Ru -57.9(2)
N1 Ru C27 C26 -118.86(15)
N2 Ru C27 C26 155.69(15)
C23 Ru C27 C26 -34.75(19)
C30 Ru C27 C26 66.19(16)
C29 Ru C27 C26 103.04(17)
C25 Ru C27 C26 30.03(15)
C28 Ru C27 C26 132.2(2)
N1 Ru C27 C28 108.95(15)
N2 Ru C27 C28 23.5(2)
C23 Ru C27 C28 -166.93(14)
C26 Ru C27 C28 -132.2(2)
C30 Ru C27 C28 -65.99(16)
C29 Ru C27 C28 -29.15(15)
C25 Ru C27 C28 -102.15(16)
C26 C27 C28 C29 -4.6(4)
Ru C27 C28 C29 52.0(2)
C26 C27 C28 C34 173.9(2)
Ru C27 C28 C34 -129.6(2)
C26 C27 C28 Ru -56.5(2)
N1 Ru C28 C29 151.19(15)
N2 Ru C28 C29 63.00(16)
C23 Ru C28 C29 -96.1(3)
C27 Ru C28 C29 -131.0(2)
C26 Ru C28 C29 -101.95(17)
C30 Ru C28 C29 -29.10(15)
C25 Ru C28 C29 -65.04(16)
N1 Ru C28 C27 -77.83(16)
N2 Ru C28 C27 -166.02(14)
C23 Ru C28 C27 34.9(4)
C26 Ru C28 C27 29.03(15)
C30 Ru C28 C27 101.88(17)
C29 Ru C28 C27 131.0(2)
C25 Ru C28 C27 65.94(16)
N1 Ru C28 C34 37.0(3)
N2 Ru C28 C34 -51.2(3)
C23 Ru C28 C34 149.8(3)
C27 Ru C28 C34 114.9(3)
C26 Ru C28 C34 143.9(3)
C30 Ru C28 C34 -143.3(3)
C29 Ru C28 C34 -114.2(3)
C25 Ru C28 C34 -179.2(3)
C27 C28 C29 C30 4.0(4)
C34 C28 C29 C30 -174.5(2)
Ru C28 C29 C30 55.5(2)
C27 C28 C29 Ru -51.5(2)
C34 C28 C29 Ru 130.0(2)
N1 Ru C29 C28 -41.3(2)
N2 Ru C29 C28 -123.65(15)
C23 Ru C29 C28 149.58(16)
C27 Ru C29 C28 29.61(15)
C26 Ru C29 C28 66.26(16)
C30 Ru C29 C28 132.4(2)
C25 Ru C29 C28 103.20(17)
N1 Ru C29 C30 -173.68(14)
N2 Ru C29 C30 103.95(15)
C23 Ru C29 C30 17.2(2)
C27 Ru C29 C30 -102.80(17)
C26 Ru C29 C30 -66.14(16)
C25 Ru C29 C30 -29.21(15)
C28 Ru C29 C30 -132.4(2)
C26 C25 C30 C29 -5.1(4)
C31 C25 C30 C29 172.5(2)
Ru C25 C30 C29 -57.2(2)
C26 C25 C30 Ru 52.0(2)
C31 C25 C30 Ru -130.3(2)
C28 C29 C30 C25 0.8(4)
Ru C29 C30 C25 58.1(2)
C28 C29 C30 Ru -57.3(2)
N2 Ru C30 C25 148.75(15)
C23 Ru C30 C25 59.90(16)
C27 Ru C30 C25 -66.34(16)
C26 Ru C30 C25 -29.42(15)
C29 Ru C30 C25 -130.9(2)
C28 Ru C30 C25 -102.73(17)
N2 Ru C30 C29 -80.30(16)
C23 Ru C30 C29 -169.16(15)
C27 Ru C30 C29 64.61(16)
C26 Ru C30 C29 101.53(17)
C25 Ru C30 C29 130.9(2)
C28 Ru C30 C29 28.21(15)
C51 B C35 C40 168.8(2)
C43 B C35 C40 -73.2(3)
C59 B C35 C40 46.8(3)
C51 B C35 C36 -13.8(3)
C43 B C35 C36 104.2(3)
C59 B C35 C36 -135.8(2)
C40 C35 C36 C37 2.1(3)
B C35 C36 C37 -175.4(2)
C35 C36 C37 C38 -0.6(4)
C35 C36 C37 C41 176.6(2)
C38 C37 C41 F21 71.4(3)
C36 C37 C41 F21 -105.8(3)
C38 C37 C41 F19 -167.2(2)
C36 C37 C41 F19 15.6(3)
C38 C37 C41 F20 -48.2(3)
C36 C37 C41 F20 134.5(2)
C36 C37 C38 C39 -0.7(4)
C41 C37 C38 C39 -178.0(2)
C37 C38 C39 C40 0.4(4)
C37 C38 C39 C42 -179.5(2)
C38 C39 C42 F24 -15.9(4)
C40 C39 C42 F24 164.2(2)
C38 C39 C42 F22 -136.7(2)
C40 C39 C42 F22 43.4(3)
C38 C39 C42 F23 105.4(3)
C40 C39 C42 F23 -74.5(3)
C38 C39 C40 C35 1.3(4)
C42 C39 C40 C35 -178.8(2)
C36 C35 C40 C39 -2.4(4)
B C35 C40 C39 175.2(2)
C51 B C43 C48 151.9(2)
C59 B C43 C48 -87.4(3)
C35 B C43 C48 31.9(3)
C51 B C43 C44 -30.9(3)
C59 B C43 C44 89.8(3)
C35 B C43 C44 -150.9(2)
C48 C43 C44 C45 -1.6(3)
B C43 C44 C45 -179.0(2)
C43 C44 C45 C46 1.2(4)
C43 C44 C45 C49 -179.0(2)
C46 C45 C49 F26 -129.9(3)
C44 C45 C49 F26 50.3(4)
C46 C45 C49 F27 -5.8(4)
C44 C45 C49 F27 174.3(3)
C46 C45 C49 F25 112.5(3)
C44 C45 C49 F25 -67.4(3)
C44 C45 C46 C47 0.1(4)
C49 C45 C46 C47 -179.7(2)
C45 C46 C47 C48 -0.9(4)
C45 C46 C47 C50 176.3(2)
C46 C47 C50 F30 157.9(3)
C48 C47 C50 F30 -24.9(4)
C46 C47 C50 F28 37.9(4)
C48 C47 C50 F28 -144.8(3)
C46 C47 C50 F29 -79.1(3)
C48 C47 C50 F29 98.2(3)
C46 C47 C48 C43 0.4(4)
C50 C47 C48 C43 -176.7(2)
C44 C43 C48 C47 0.8(3)
B C43 C48 C47 178.1(2)
C43 B C51 C52 121.6(2)
C59 B C51 C52 2.1(3)
C35 B C51 C52 -118.2(2)
C43 B C51 C56 -55.8(3)
C59 B C51 C56 -175.3(2)
C35 B C51 C56 64.4(3)
C56 C51 C52 C53 -1.2(3)
B C51 C52 C53 -178.7(2)
C51 C52 C53 C54 -1.3(4)
C51 C52 C53 C57 179.3(2)
C54 C53 C57 F31D -165.0(12)
C52 C53 C57 F31D 14.4(13)
C54 C53 C57 F33B 162.4(9)
C52 C53 C57 F33B -18.2(9)
C54 C53 C57 F33A -12.2(9)
C52 C53 C57 F33A 167.2(9)
C54 C53 C57 F31B -67.1(8)
C52 C53 C57 F31B 112.3(8)
C54 C53 C57 F33C 14.4(10)
C52 C53 C57 F33C -166.2(9)
C54 C53 C57 F31A 120.9(8)
C52 C53 C57 F31A -59.7(9)
C54 C53 C57 F33D -41.1(8)
C52 C53 C57 F33D 138.3(8)
C54 C53 C57 F32C 139.8(7)
C52 C53 C57 F32C -40.8(7)
C54 C53 C57 F31C -108.7(8)
C52 C53 C57 F31C 70.7(8)
C54 C53 C57 F32B 44.1(6)
C52 C53 C57 F32B -136.5(5)
C54 C53 C57 F32D 69.2(8)
C52 C53 C57 F32D -111.4(8)
C52 C53 C54 C55 1.6(4)
C57 C53 C54 C55 -179.0(2)
C53 C54 C55 C56 0.5(4)
C53 C54 C55 C58 -179.9(3)
C54 C55 C58 F34 14.3(4)
C56 C55 C58 F34 -166.1(3)
C54 C55 C58 F36 135.2(3)
C56 C55 C58 F36 -45.3(4)
C54 C55 C58 F35 -106.3(3)
C56 C55 C58 F35 73.3(3)
C54 C55 C56 C51 -3.2(4)
C58 C55 C56 C51 177.3(3)
C52 C51 C56 C55 3.4(4)
B C51 C56 C55 -178.9(2)
C51 B C59 C64 97.7(3)
C43 B C59 C64 -20.3(3)
C35 B C59 C64 -140.9(2)
C51 B C59 C60 -82.2(3)
C43 B C59 C60 159.8(2)
C35 B C59 C60 39.2(3)
C64 C59 C60 C61 1.8(3)
B C59 C60 C61 -178.3(2)
C59 C60 C61 C62 -0.6(4)
C59 C60 C61 C65 178.1(2)
C62 C61 C65 F39 103.1(3)
C60 C61 C65 F39 -75.6(3)
C62 C61 C65 F38 -137.3(3)
C60 C61 C65 F38 44.0(4)
C62 C61 C65 F37 -18.5(4)
C60 C61 C65 F37 162.8(3)
C60 C61 C62 C63 -1.3(4)
C65 C61 C62 C63 -180.0(2)
C61 C62 C63 C64 1.9(4)
C61 C62 C63 C66 -178.1(2)
C62 C63 C66 F41 4.3(4)
C64 C63 C66 F41 -175.7(3)
C62 C63 C66 F42 126.3(3)
C64 C63 C66 F42 -53.7(3)
C62 C63 C66 F40 -116.2(3)
C64 C63 C66 F40 63.8(3)
C62 C63 C64 C59 -0.6(4)
C66 C63 C64 C59 179.4(2)
C60 C59 C64 C63 -1.2(3)
B C59 C64 C63 178.9(2)
